data_1515941
loop_
_publ_author_name
'Yu, Fabiao'
'Zhang, Wenshen'
'Li, Ping'
'Xing, Yanlong'
'Tong, Lili'
'Ma, Jianping'
'Tang, Bo'

_publ_section_title
;
 Cu2+-selective naked-eye and fluorescent probe: its crystal structure and
 application in bioimaging.
;
_journal_issue 9
_journal_name_full 'The Analyst'
_journal_page_first 1826
_journal_page_last 1833
_journal_paper_doi 10.1039/b823360h
_journal_volume 134
_journal_year 2009
_chemical_formula_sum 'C37 H39 Br3 Cl Cu Hg N6 O3'
_chemical_formula_weight 1155.05
_chemical_name_systematic
;
?
;
_space_group_IT_number 2
_symmetry_cell_setting triclinic
_symmetry_space_group_name_Hall '-P 1'
_symmetry_space_group_name_H-M 'P -1'
_atom_sites_solution_hydrogens geom
_atom_sites_solution_primary direct
_atom_sites_solution_secondary difmap
_audit_creation_method SHELXL-97
_cell_angle_alpha 92.939(3)
_cell_angle_beta 94.128(3)
_cell_angle_gamma 102.065(2)
_cell_formula_units_Z 2
_cell_length_a 9.5212(16)
_cell_length_b 11.861(2)
_cell_length_c 17.621(3)
_cell_measurement_reflns_used 1953
_cell_measurement_temperature 173(2)
_cell_measurement_theta_max 21.703
_cell_measurement_theta_min 2.173
_cell_volume 1936.5(6)
_computing_cell_refinement 'Bruker SMART'
_computing_data_collection 'Bruker SMART'
_computing_data_reduction 'Bruker SAINT'
_computing_molecular_graphics 'Bruker SHELXTL'
_computing_publication_material 'Bruker SHELXTL'
_computing_structure_refinement 'SHELXL-97 (Sheldrick, 1997)'
_computing_structure_solution 'SHELXS-97 (Sheldrick, 1990)'
_diffrn_ambient_temperature 173(2)
_diffrn_measured_fraction_theta_full 0.980
_diffrn_measured_fraction_theta_max 0.980
_diffrn_measurement_device_type 'CCD area detector'
_diffrn_measurement_method 'phi and omega scans'
_diffrn_radiation_monochromator graphite
_diffrn_radiation_source 'fine-focus sealed tube'
_diffrn_radiation_type MoK\a
_diffrn_radiation_wavelength 0.71073
_diffrn_reflns_av_R_equivalents 0.0356
_diffrn_reflns_av_sigmaI/netI 0.0868
_diffrn_reflns_limit_h_max 11
_diffrn_reflns_limit_h_min -11
_diffrn_reflns_limit_k_max 12
_diffrn_reflns_limit_k_min -14
_diffrn_reflns_limit_l_max 21
_diffrn_reflns_limit_l_min -15
_diffrn_reflns_number 10218
_diffrn_reflns_theta_full 25.50
_diffrn_reflns_theta_max 25.50
_diffrn_reflns_theta_min 1.76
_exptl_absorpt_coefficient_mu 7.717
_exptl_absorpt_correction_T_max 0.4578
_exptl_absorpt_correction_T_min 0.2941
_exptl_absorpt_correction_type multi-scan
_exptl_absorpt_process_details sadabs
_exptl_crystal_colour green
_exptl_crystal_density_diffrn 1.981
_exptl_crystal_density_method 'not measured'
_exptl_crystal_description block
_exptl_crystal_F_000 1116
_exptl_crystal_size_max 0.21
_exptl_crystal_size_mid 0.14
_exptl_crystal_size_min 0.12
_refine_diff_density_max 2.137
_refine_diff_density_min -3.039
_refine_diff_density_rms 0.233
_refine_ls_extinction_method none
_refine_ls_goodness_of_fit_ref 1.031
_refine_ls_hydrogen_treatment constr
_refine_ls_matrix_type full
_refine_ls_number_parameters 475
_refine_ls_number_reflns 7079
_refine_ls_number_restraints 7
_refine_ls_restrained_S_all 1.031
_refine_ls_R_factor_all 0.0993
_refine_ls_R_factor_gt 0.0671
_refine_ls_shift/su_max 0.001
_refine_ls_shift/su_mean 0.000
_refine_ls_structure_factor_coef Fsqd
_refine_ls_weighting_details 'calc w=1/[\s^2^(Fo^2^)+(0.1027P)^2^+15.6734P] where P=(Fo^2^+2Fc^2^)/3'
_refine_ls_weighting_scheme calc
_refine_ls_wR_factor_gt 0.1769
_refine_ls_wR_factor_ref 0.1984
_reflns_number_gt 4968
_reflns_number_total 7079
_reflns_threshold_expression >2sigma(I)
_cod_data_source_file b823360h.txt
_cod_data_source_block 2
_cod_depositor_comments
;
The following automatic conversions were performed:

'_symmetry_cell_setting' value 'Triclinic' changed to 'triclinic'
according to
/usr/data/users/saulius/automatic-downloads/retrospective/RSC/lib/dictionaries/cif_core.dic
dictionary named 'cif_core.dic' version 2.4.2 from 2011-04-26.

Automatic conversion script
Id: cif_fix_values 2281 2013-09-26 08:29:07Z andrius 
;
_cod_original_sg_symbol_H-M P-1
_cod_database_code 1515941

loop_
_symmetry_equiv_pos_as_xyz
'x, y, z'
'-x, -y, -z'

loop_
_atom_site_label
_atom_site_type_symbol
_atom_site_fract_x
_atom_site_fract_y
_atom_site_fract_z
_atom_site_U_iso_or_equiv
_atom_site_adp_type
_atom_site_occupancy
_atom_site_symmetry_multiplicity
_atom_site_calc_flag
_atom_site_refinement_flags
Cu1 Cu 0.51284(15) 0.78700(12) 0.50941(8) 0.0221(3) Uani 1 1 d .
Hg1 Hg 0.38811(6) 0.38634(4) 0.92738(3) 0.0349(2) Uani 1 1 d U
Br1 Br 0.65106(14) 0.41697(11) 0.99183(9) 0.0360(3) Uani 1 1 d .
Br2 Br 0.3620(2) 0.42954(19) 0.79123(13) 0.0757(6) Uani 1 1 d U
Br3 Br 0.20774(16) 0.20850(13) 0.95005(10) 0.0467(4) Uani 1 1 d .
C1 C 0.8778(17) 0.3471(13) 0.8339(10) 0.050(4) Uani 1 1 d .
H1A H 0.8136 0.3879 0.8080 0.074 Uiso 1 1 calc R
H1B H 0.8239 0.2911 0.8642 0.074 Uiso 1 1 calc R
H1C H 0.9243 0.3085 0.7971 0.074 Uiso 1 1 calc R
C2 C 0.9875(13) 0.4296(11) 0.8838(8) 0.033(3) Uani 1 1 d .
H2A H 0.9406 0.4593 0.9252 0.039 Uiso 1 1 calc R
H2B H 1.0564 0.3883 0.9061 0.039 Uiso 1 1 calc R
C3 C 1.0189(12) 0.6229(10) 0.8313(6) 0.019(2) Uani 1 1 d .
C4 C 1.1027(12) 0.7099(10) 0.7913(6) 0.020(2) Uani 1 1 d .
C5 C 1.2514(12) 0.6971(10) 0.7724(7) 0.024(3) Uani 1 1 d .
H5A H 1.3032 0.7687 0.7559 0.036 Uiso 1 1 calc R
H5B H 1.2427 0.6373 0.7325 0.036 Uiso 1 1 calc R
H5C H 1.3025 0.6771 0.8170 0.036 Uiso 1 1 calc R
C6 C 1.0508(12) 0.8021(10) 0.7701(7) 0.022(3) Uani 1 1 d .
H6A H 1.1038 0.8543 0.7398 0.026 Uiso 1 1 calc R
C7 C 0.9152(12) 0.8218(9) 0.7931(6) 0.018(2) Uani 1 1 d .
C8 C 0.8410(12) 0.7389(10) 0.8374(7) 0.021(3) Uani 1 1 d .
C9 C 0.8858(12) 0.6385(10) 0.8561(7) 0.020(2) Uani 1 1 d .
H9 H 0.8304 0.5838 0.8839 0.024 Uiso 1 1 calc R
C10 C 0.8510(12) 0.9122(9) 0.7695(7) 0.020(2) Uani 1 1 d .
C11 C 0.9218(11) 0.9948(9) 0.7147(7) 0.020(2) Uani 1 1 d .
C12 C 1.0402(12) 1.0781(10) 0.7426(7) 0.024(3) Uani 1 1 d .
H12 H 1.0724 1.0823 0.7940 0.029 Uiso 1 1 calc R
C13 C 1.1125(12) 1.1564(10) 0.6945(8) 0.029(3) Uani 1 1 d .
H13 H 1.1928 1.2120 0.7138 0.035 Uiso 1 1 calc R
C14 C 1.0662(13) 1.1516(11) 0.6206(8) 0.031(3) Uani 1 1 d .
H14 H 1.1158 1.2034 0.5889 0.037 Uiso 1 1 calc R
C15 C 0.9438(13) 1.0693(10) 0.5901(8) 0.025(3) Uani 1 1 d .
H15 H 0.9107 1.0674 0.5390 0.031 Uiso 1 1 calc R
C16 C 0.8728(11) 0.9901(9) 0.6387(6) 0.016(2) Uani 1 1 d .
C17 C 0.7446(12) 0.9027(9) 0.6033(7) 0.021(3) Uani 1 1 d .
C18 C 0.6250(13) 0.5787(11) 0.6815(7) 0.027(3) Uani 1 1 d .
H18A H 0.7243 0.6181 0.6895 0.040 Uiso 1 1 calc R
H18B H 0.6192 0.4985 0.6674 0.040 Uiso 1 1 calc R
H18C H 0.5788 0.5858 0.7276 0.040 Uiso 1 1 calc R
C19 C 0.5527(13) 0.6304(10) 0.6202(7) 0.024(3) Uani 1 1 d .
C20 C 0.4267(12) 0.5679(10) 0.5722(7) 0.022(3) Uani 1 1 d .
C21 C 0.3602(13) 0.4509(10) 0.5815(7) 0.025(3) Uani 1 1 d .
H21 H 0.3973 0.4132 0.6207 0.030 Uiso 1 1 calc R
C22 C 0.1931(13) 0.4537(11) 0.4837(8) 0.030(3) Uani 1 1 d .
C23 C 0.0660(15) 0.3959(13) 0.4352(9) 0.043(4) Uani 1 1 d .
H23 H 0.0256 0.3183 0.4396 0.052 Uiso 1 1 calc R
C24 C 0.0073(15) 0.4573(14) 0.3832(8) 0.041(4) Uani 1 1 d .
H24 H -0.0737 0.4209 0.3516 0.049 Uiso 1 1 calc R
C25 C 0.0656(15) 0.5722(13) 0.3764(8) 0.039(3) Uani 1 1 d .
H25 H 0.0196 0.6120 0.3418 0.047 Uiso 1 1 calc R
C26 C 0.1857(13) 0.6294(11) 0.4173(8) 0.031(3) Uani 1 1 d .
H26 H 0.2247 0.7060 0.4091 0.037 Uiso 1 1 calc R
C27 C 0.2521(12) 0.5717(9) 0.4729(7) 0.022(3) Uani 1 1 d .
C28 C 0.7244(11) 0.9271(9) 0.8013(6) 0.016(2) Uani 1 1 d .
C29 C 0.6606(12) 0.8449(9) 0.8510(7) 0.019(2) Uani 1 1 d .
C30 C 0.5425(12) 0.8554(10) 0.8875(7) 0.022(3) Uani 1 1 d .
H30 H 0.5037 0.7992 0.9195 0.026 Uiso 1 1 calc R
C31 C 0.4795(11) 0.9498(9) 0.8772(6) 0.015(2) Uani 1 1 d .
C32 C 0.5408(12) 1.0348(10) 0.8267(7) 0.022(3) Uani 1 1 d .
C33 C 0.6564(12) 1.0194(10) 0.7903(7) 0.023(3) Uani 1 1 d .
H33 H 0.6926 1.0731 0.7560 0.028 Uiso 1 1 calc R
C34 C 0.4760(14) 1.1388(11) 0.8148(8) 0.031(3) Uani 1 1 d U
H34A H 0.5253 1.1840 0.7772 0.047 Uiso 1 1 calc R
H34B H 0.4857 1.1850 0.8621 0.047 Uiso 1 1 calc R
H34C H 0.3758 1.1139 0.7976 0.047 Uiso 1 1 calc R
C35 C 0.2951(12) 0.8796(10) 0.9654(7) 0.025(3) Uani 1 1 d .
H35A H 0.3619 0.8798 1.0097 0.030 Uiso 1 1 calc R
H35B H 0.2733 0.8026 0.9402 0.030 Uiso 1 1 calc R
C36 C 0.1581(14) 0.9087(12) 0.9909(8) 0.036(3) Uani 1 1 d .
H36A H 0.1812 0.9787 1.0233 0.053 Uiso 1 1 calc R
H36B H 0.1088 0.8469 1.0186 0.053 Uiso 1 1 calc R
H36C H 0.0971 0.9188 0.9471 0.053 Uiso 1 1 calc R
C37 C 0.2965(18) 0.8969(14) 0.6061(9) 0.047(4) Uani 1 1 d .
H37A H 0.2639 0.8230 0.6260 0.071 Uiso 1 1 calc R
H37B H 0.2189 0.9372 0.6029 0.071 Uiso 1 1 calc R
H37C H 0.3752 0.9413 0.6393 0.071 Uiso 1 1 calc R
Cl1 Cl 0.5019(4) 0.8068(3) 0.38488(18) 0.0370(8) Uani 1 1 d .
N1 N 0.7130(10) 0.8064(8) 0.6384(5) 0.020(2) Uani 1 1 d .
H1 H 0.7594 0.7912 0.6790 0.024 Uiso 1 1 calc R
N2 N 0.5957(10) 0.7350(8) 0.6008(6) 0.022(2) Uani 1 1 d .
N3 N 0.3744(10) 0.6253(8) 0.5172(6) 0.022(2) Uani 1 1 d .
N4 N 0.2485(11) 0.3938(9) 0.5371(6) 0.029(2) Uani 1 1 d .
N5 N 1.0655(11) 0.5269(9) 0.8461(6) 0.029(2) Uani 1 1 d .
H5 H 1.1489 0.5222 0.8321 0.035 Uiso 1 1 calc R
N6 N 0.3634(10) 0.9625(8) 0.9130(6) 0.022(2) Uani 1 1 d .
H6 H 0.3273 1.0219 0.9048 0.027 Uiso 1 1 calc R
O1 O 0.7139(8) 0.7491(7) 0.8631(4) 0.0208(17) Uani 1 1 d .
O2 O 0.6775(8) 0.9213(7) 0.5415(5) 0.0247(19) Uani 1 1 d .
O3 O 0.3426(9) 0.8811(7) 0.5331(5) 0.030(2) Uani 1 1 d .
H3 H 0.2988 0.9120 0.4926 0.036 Uiso 1 1 calc R

loop_
_atom_site_aniso_label
_atom_site_aniso_U_11
_atom_site_aniso_U_22
_atom_site_aniso_U_33
_atom_site_aniso_U_23
_atom_site_aniso_U_13
_atom_site_aniso_U_12
Cu1 0.0243(7) 0.0173(7) 0.0221(8) 0.0049(6) 0.0005(6) -0.0017(6)
Hg1 0.0346(3) 0.0289(3) 0.0389(3) 0.0028(2) 0.0041(2) 0.0010(2)
Br1 0.0282(7) 0.0294(7) 0.0514(9) -0.0016(6) 0.0063(6) 0.0084(5)
Br2 0.0847(14) 0.0736(14) 0.0735(14) 0.0117(11) 0.0175(11) 0.0221(11)
Br3 0.0452(9) 0.0414(9) 0.0534(10) 0.0064(7) 0.0070(7) 0.0072(7)
C1 0.058(10) 0.030(8) 0.064(11) 0.011(8) 0.027(9) 0.009(7)
C2 0.027(7) 0.033(7) 0.047(9) 0.026(7) 0.011(6) 0.019(6)
C3 0.021(6) 0.018(6) 0.017(6) 0.004(5) -0.002(5) 0.007(5)
C4 0.022(6) 0.020(6) 0.018(6) 0.003(5) 0.003(5) 0.004(5)
C5 0.014(6) 0.025(6) 0.037(7) 0.012(6) 0.008(5) 0.008(5)
C6 0.013(5) 0.030(7) 0.021(6) 0.007(5) 0.007(5) -0.001(5)
C7 0.021(6) 0.016(6) 0.018(6) 0.001(5) -0.004(5) 0.008(5)
C8 0.014(5) 0.029(7) 0.018(6) -0.003(5) -0.003(5) 0.002(5)
C9 0.017(6) 0.024(6) 0.020(6) 0.003(5) 0.001(5) 0.005(5)
C10 0.020(6) 0.015(6) 0.023(6) -0.003(5) 0.002(5) -0.002(5)
C11 0.016(6) 0.014(5) 0.031(7) 0.003(5) 0.009(5) 0.005(4)
C12 0.026(6) 0.018(6) 0.027(7) 0.013(5) -0.002(5) 0.000(5)
C13 0.019(6) 0.014(6) 0.046(8) -0.009(6) -0.006(6) -0.011(5)
C14 0.027(7) 0.024(7) 0.040(8) 0.012(6) 0.012(6) -0.002(5)
C15 0.025(6) 0.018(6) 0.033(7) 0.009(5) 0.004(5) 0.000(5)
C16 0.019(6) 0.008(5) 0.020(6) 0.002(4) 0.008(5) 0.003(4)
C17 0.021(6) 0.013(6) 0.025(7) 0.002(5) 0.005(5) -0.003(5)
C18 0.027(6) 0.027(7) 0.024(7) 0.009(5) 0.002(5) -0.001(5)
C19 0.025(6) 0.028(7) 0.020(6) 0.003(5) 0.007(5) 0.001(5)
C20 0.018(6) 0.023(6) 0.022(6) 0.004(5) 0.010(5) -0.004(5)
C21 0.036(7) 0.015(6) 0.025(7) 0.001(5) 0.009(6) 0.007(5)
C22 0.020(6) 0.030(7) 0.034(8) -0.007(6) 0.008(6) -0.008(5)
C23 0.036(8) 0.045(9) 0.039(9) -0.008(7) 0.016(7) -0.014(7)
C24 0.030(7) 0.068(11) 0.022(7) -0.023(7) -0.004(6) 0.010(7)
C25 0.040(8) 0.041(8) 0.033(8) 0.000(7) -0.003(7) 0.005(7)
C26 0.023(6) 0.031(7) 0.037(8) 0.000(6) 0.009(6) 0.002(5)
C27 0.020(6) 0.014(6) 0.031(7) 0.002(5) 0.008(5) -0.001(5)
C28 0.018(5) 0.016(5) 0.013(6) -0.004(4) 0.001(5) 0.003(4)
C29 0.019(6) 0.012(5) 0.022(6) -0.005(5) 0.001(5) -0.002(4)
C30 0.023(6) 0.022(6) 0.021(6) 0.010(5) -0.002(5) 0.007(5)
C31 0.018(6) 0.018(6) 0.008(5) -0.006(4) 0.002(4) 0.000(4)
C32 0.023(6) 0.024(6) 0.017(6) 0.000(5) -0.001(5) 0.005(5)
C33 0.026(6) 0.029(7) 0.013(6) 0.005(5) 0.006(5) 0.002(5)
C34 0.032(6) 0.032(6) 0.035(6) 0.014(5) 0.011(5) 0.012(5)
C35 0.021(6) 0.024(6) 0.030(7) 0.006(5) 0.011(5) 0.001(5)
C36 0.028(7) 0.041(8) 0.039(8) 0.001(7) 0.019(6) 0.004(6)
C37 0.060(10) 0.044(9) 0.043(9) 0.006(7) 0.010(8) 0.020(8)
Cl1 0.0389(18) 0.046(2) 0.0224(16) 0.0073(15) 0.0031(14) -0.0007(15)
N1 0.022(5) 0.015(5) 0.019(5) 0.000(4) -0.002(4) -0.003(4)
N2 0.018(5) 0.015(5) 0.029(6) 0.004(4) 0.003(4) -0.005(4)
N3 0.022(5) 0.020(5) 0.022(5) -0.003(4) 0.002(4) -0.002(4)
N4 0.031(6) 0.022(5) 0.031(6) -0.001(5) 0.003(5) -0.003(5)
N5 0.023(5) 0.028(6) 0.040(7) 0.016(5) 0.005(5) 0.007(4)
N6 0.019(5) 0.020(5) 0.029(6) 0.006(4) 0.005(4) 0.005(4)
O1 0.019(4) 0.023(4) 0.024(4) 0.007(3) 0.004(3) 0.008(3)
O2 0.020(4) 0.020(4) 0.029(5) 0.009(4) 0.004(4) -0.007(3)
O3 0.034(5) 0.025(5) 0.033(5) 0.009(4) 0.005(4) 0.011(4)

loop_
_atom_type_symbol
_atom_type_description
_atom_type_scat_dispersion_real
_atom_type_scat_dispersion_imag
_atom_type_scat_source
C C 0.0033 0.0016 'International Tables Vol C Tables 4.2.6.8 and 6.1.1.4'
H H 0.0000 0.0000 'International Tables Vol C Tables 4.2.6.8 and 6.1.1.4'
N N 0.0061 0.0033 'International Tables Vol C Tables 4.2.6.8 and 6.1.1.4'
O O 0.0106 0.0060 'International Tables Vol C Tables 4.2.6.8 and 6.1.1.4'
Cl Cl 0.1484 0.1585 'International Tables Vol C Tables 4.2.6.8 and 6.1.1.4'
Cu Cu 0.3201 1.2651 'International Tables Vol C Tables 4.2.6.8 and 6.1.1.4'
Hg Hg -2.3894 9.2266 'International Tables Vol C Tables 4.2.6.8 and 6.1.1.4'
Br Br -0.2901 2.4595 'International Tables Vol C Tables 4.2.6.8 and 6.1.1.4'

loop_
_geom_angle_atom_site_label_1
_geom_angle_atom_site_label_2
_geom_angle_atom_site_label_3
_geom_angle
_geom_angle_site_symmetry_3
N2 Cu1 O2 78.4(4) .
N2 Cu1 N3 78.4(4) .
O2 Cu1 N3 156.8(4) .
N2 Cu1 O3 112.2(4) .
O2 Cu1 O3 95.2(3) .
N3 Cu1 O3 92.5(3) .
N2 Cu1 Cl1 151.8(3) .
O2 Cu1 Cl1 98.4(3) .
N3 Cu1 Cl1 102.6(3) .
O3 Cu1 Cl1 96.0(3) .
Br2 Hg1 Br3 109.77(7) .
Br2 Hg1 Br1 116.88(6) .
Br3 Hg1 Br1 119.25(5) .
Br2 Hg1 Br1 104.75(6) 2_667
Br3 Hg1 Br1 113.35(5) 2_667
Br1 Hg1 Br1 90.40(4) 2_667
Hg1 Br1 Hg1 89.60(4) 2_667
C2 C1 H1A 109.5 .
C2 C1 H1B 109.5 .
H1A C1 H1B 109.5 .
C2 C1 H1C 109.5 .
H1A C1 H1C 109.5 .
H1B C1 H1C 109.5 .
N5 C2 C1 114.8(12) .
N5 C2 H2A 108.6 .
C1 C2 H2A 108.6 .
N5 C2 H2B 108.6 .
C1 C2 H2B 108.6 .
H2A C2 H2B 107.5 .
N5 C3 C9 120.0(11) .
N5 C3 C4 120.4(10) .
C9 C3 C4 119.6(10) .
C6 C4 C3 120.8(10) .
C6 C4 C5 120.6(10) .
C3 C4 C5 118.7(10) .
C4 C5 H5A 109.5 .
C4 C5 H5B 109.5 .
H5A C5 H5B 109.5 .
C4 C5 H5C 109.5 .
H5A C5 H5C 109.5 .
H5B C5 H5C 109.5 .
C4 C6 C7 121.7(11) .
C4 C6 H6A 119.2 .
C7 C6 H6A 119.2 .
C8 C7 C10 119.4(10) .
C8 C7 C6 115.8(10) .
C10 C7 C6 124.6(11) .
O1 C8 C9 114.6(10) .
O1 C8 C7 121.0(10) .
C9 C8 C7 124.3(10) .
C8 C9 C3 117.4(11) .
C8 C9 H9 121.3 .
C3 C9 H9 121.3 .
C28 C10 C7 118.6(10) .
C28 C10 C11 121.0(10) .
C7 C10 C11 120.2(10) .
C12 C11 C16 119.5(11) .
C12 C11 C10 117.7(11) .
C16 C11 C10 122.8(10) .
C11 C12 C13 120.6(11) .
C11 C12 H12 119.7 .
C13 C12 H12 119.7 .
C14 C13 C12 120.2(11) .
C14 C13 H13 119.9 .
C12 C13 H13 119.9 .
C13 C14 C15 121.0(12) .
C13 C14 H14 119.5 .
C15 C14 H14 119.5 .
C16 C15 C14 118.5(12) .
C16 C15 H15 120.7 .
C14 C15 H15 120.7 .
C11 C16 C15 120.2(10) .
C11 C16 C17 123.2(10) .
C15 C16 C17 116.6(10) .
O2 C17 N1 124.0(10) .
O2 C17 C16 120.6(10) .
N1 C17 C16 115.4(10) .
C19 C18 H18A 109.5 .
C19 C18 H18B 109.5 .
H18A C18 H18B 109.5 .
C19 C18 H18C 109.5 .
H18A C18 H18C 109.5 .
H18B C18 H18C 109.5 .
N2 C19 C20 112.2(10) .
N2 C19 C18 124.2(11) .
C20 C19 C18 123.6(11) .
N3 C20 C21 120.1(11) .
N3 C20 C19 117.0(10) .
C21 C20 C19 122.9(11) .
N4 C21 C20 122.8(11) .
N4 C21 H21 118.6 .
C20 C21 H21 118.6 .
N4 C22 C27 123.3(11) .
N4 C22 C23 118.8(12) .
C27 C22 C23 118.0(13) .
C24 C23 C22 118.8(14) .
C24 C23 H23 120.6 .
C22 C23 H23 120.6 .
C23 C24 C25 121.1(13) .
C23 C24 H24 119.4 .
C25 C24 H24 119.4 .
C26 C25 C24 123.1(14) .
C26 C25 H25 118.5 .
C24 C25 H25 118.5 .
C25 C26 C27 119.0(13) .
C25 C26 H26 120.5 .
C27 C26 H26 120.5 .
N3 C27 C26 122.1(10) .
N3 C27 C22 118.0(11) .
C26 C27 C22 120.0(11) .
C33 C28 C10 125.6(11) .
C33 C28 C29 115.9(10) .
C10 C28 C29 118.5(10) .
O1 C29 C30 116.5(10) .
O1 C29 C28 120.8(10) .
C30 C29 C28 122.6(10) .
C29 C30 C31 120.3(11) .
C29 C30 H30 119.9 .
C31 C30 H30 119.9 .
N6 C31 C30 121.4(10) .
N6 C31 C32 119.9(10) .
C30 C31 C32 118.7(10) .
C33 C32 C31 118.9(11) .
C33 C32 C34 121.0(11) .
C31 C32 C34 120.1(10) .
C32 C33 C28 123.5(11) .
C32 C33 H33 118.3 .
C28 C33 H33 118.3 .
C32 C34 H34A 109.5 .
C32 C34 H34B 109.5 .
H34A C34 H34B 109.5 .
C32 C34 H34C 109.5 .
H34A C34 H34C 109.5 .
H34B C34 H34C 109.5 .
N6 C35 C36 111.7(10) .
N6 C35 H35A 109.3 .
C36 C35 H35A 109.3 .
N6 C35 H35B 109.3 .
C36 C35 H35B 109.3 .
H35A C35 H35B 107.9 .
C35 C36 H36A 109.5 .
C35 C36 H36B 109.5 .
H36A C36 H36B 109.5 .
C35 C36 H36C 109.5 .
H36A C36 H36C 109.5 .
H36B C36 H36C 109.5 .
O3 C37 H37A 109.5 .
O3 C37 H37B 109.5 .
H37A C37 H37B 109.5 .
O3 C37 H37C 109.5 .
H37A C37 H37C 109.5 .
H37B C37 H37C 109.5 .
C17 N1 N2 109.5(9) .
C17 N1 H1 125.2 .
N2 N1 H1 125.2 .
C19 N2 N1 120.8(10) .
C19 N2 Cu1 121.0(8) .
N1 N2 Cu1 117.6(7) .
C20 N3 C27 119.0(10) .
C20 N3 Cu1 110.4(7) .
C27 N3 Cu1 130.4(8) .
C21 N4 C22 116.6(10) .
C3 N5 C2 125.7(10) .
C3 N5 H5 117.2 .
C2 N5 H5 117.2 .
C31 N6 C35 123.0(10) .
C31 N6 H6 118.5 .
C35 N6 H6 118.5 .
C8 O1 C29 120.5(9) .
C17 O2 Cu1 110.4(7) .
C37 O3 Cu1 123.5(8) .
C37 O3 H3 118.2 .
Cu1 O3 H3 118.2 .

loop_
_geom_bond_atom_site_label_1
_geom_bond_atom_site_label_2
_geom_bond_distance
_geom_bond_site_symmetry_2
Cu1 N2 1.928(10) .
Cu1 O2 2.013(8) .
Cu1 N3 2.105(9) .
Cu1 O3 2.203(8) .
Cu1 Cl1 2.216(3) .
Hg1 Br2 2.485(2) .
Hg1 Br3 2.4959(16) .
Hg1 Br1 2.6188(15) .
Hg1 Br1 2.7764(15) 2_667
Br1 Hg1 2.7764(15) 2_667
C1 C2 1.47(2) .
C1 H1A 0.9600 .
C1 H1B 0.9600 .
C1 H1C 0.9600 .
C2 N5 1.455(15) .
C2 H2A 0.9700 .
C2 H2B 0.9700 .
C3 N5 1.337(15) .
C3 C9 1.414(16) .
C3 C4 1.418(16) .
C4 C6 1.350(16) .
C4 C5 1.514(15) .
C5 H5A 0.9600 .
C5 H5B 0.9600 .
C5 H5C 0.9600 .
C6 C7 1.441(15) .
C6 H6A 0.9300 .
C7 C8 1.394(16) .
C7 C10 1.408(15) .
C8 O1 1.349(13) .
C8 C9 1.393(16) .
C9 H9 0.9300 .
C10 C28 1.405(15) .
C10 C11 1.504(16) .
C11 C12 1.376(16) .
C11 C16 1.382(16) .
C12 C13 1.398(17) .
C12 H12 0.9300 .
C13 C14 1.339(19) .
C13 H13 0.9300 .
C14 C15 1.407(17) .
C14 H14 0.9300 .
C15 C16 1.404(15) .
C15 H15 0.9300 .
C16 C17 1.499(15) .
C17 O2 1.275(14) .
C17 N1 1.316(14) .
C18 C19 1.467(17) .
C18 H18A 0.9600 .
C18 H18B 0.9600 .
C18 H18C 0.9600 .
C19 N2 1.294(15) .
C19 C20 1.457(16) .
C20 N3 1.338(15) .
C20 C21 1.423(16) .
C21 N4 1.314(16) .
C21 H21 0.9300 .
C22 N4 1.350(17) .
C22 C27 1.422(16) .
C22 C23 1.452(18) .
C23 C24 1.36(2) .
C23 H23 0.9300 .
C24 C25 1.37(2) .
C24 H24 0.9300 .
C25 C26 1.339(18) .
C25 H25 0.9300 .
C26 C27 1.410(18) .
C26 H26 0.9300 .
C27 N3 1.371(15) .
C28 C33 1.399(16) .
C28 C29 1.415(16) .
C29 O1 1.358(13) .
C29 C30 1.360(16) .
C30 C31 1.390(16) .
C30 H30 0.9300 .
C31 N6 1.342(14) .
C31 C32 1.439(16) .
C32 C33 1.353(16) .
C32 C34 1.507(16) .
C33 H33 0.9300 .
C34 H34A 0.9600 .
C34 H34B 0.9600 .
C34 H34C 0.9600 .
C35 N6 1.468(14) .
C35 C36 1.510(16) .
C35 H35A 0.9700 .
C35 H35B 0.9700 .
C36 H36A 0.9600 .
C36 H36B 0.9600 .
C36 H36C 0.9600 .
C37 O3 1.405(17) .
C37 H37A 0.9600 .
C37 H37B 0.9600 .
C37 H37C 0.9600 .
N1 N2 1.359(13) .
N1 H1 0.8600 .
N5 H5 0.8600 .
N6 H6 0.8600 .
O3 H3 0.9300 .

loop_
_geom_hbond_atom_site_label_D
_geom_hbond_atom_site_label_H
_geom_hbond_atom_site_label_A
_geom_hbond_distance_DH
_geom_hbond_distance_HA
_geom_hbond_distance_DA
_geom_hbond_angle_DHA
_geom_hbond_site_symmetry_A
O3 H3 O2 0.93 2.07 2.780(11) 132.2 2_676
N5 H5 Br2 0.86 2.63 3.446(11) 159.5 1_655
N6 H6 Br3 0.86 2.80 3.590(10) 153.7 1_565

loop_
_geom_torsion_atom_site_label_1
_geom_torsion_atom_site_label_2
_geom_torsion_atom_site_label_3
_geom_torsion_atom_site_label_4
_geom_torsion
_geom_torsion_site_symmetry_1
_geom_torsion_site_symmetry_4
Br2 Hg1 Br1 Hg1 106.79(7) . 2_667
Br3 Hg1 Br1 Hg1 -117.27(6) . 2_667
Br1 Hg1 Br1 Hg1 0.0 2_667 2_667
N5 C3 C4 C6 173.9(11) . .
C9 C3 C4 C6 -6.5(17) . .
N5 C3 C4 C5 -5.7(17) . .
C9 C3 C4 C5 173.8(11) . .
C3 C4 C6 C7 6.0(18) . .
C5 C4 C6 C7 -174.4(11) . .
C4 C6 C7 C8 -1.0(17) . .
C4 C6 C7 C10 -176.2(11) . .
C10 C7 C8 O1 -5.4(16) . .
C6 C7 C8 O1 179.1(10) . .
C10 C7 C8 C9 171.9(11) . .
C6 C7 C8 C9 -3.6(17) . .
O1 C8 C9 C3 -179.6(10) . .
C7 C8 C9 C3 3.0(17) . .
N5 C3 C9 C8 -178.4(11) . .
C4 C3 C9 C8 2.1(16) . .
C8 C7 C10 C28 10.2(16) . .
C6 C7 C10 C28 -174.8(11) . .
C8 C7 C10 C11 -173.2(10) . .
C6 C7 C10 C11 1.8(17) . .
C28 C10 C11 C12 100.7(13) . .
C7 C10 C11 C12 -75.8(14) . .
C28 C10 C11 C16 -79.2(14) . .
C7 C10 C11 C16 104.3(13) . .
C16 C11 C12 C13 -1.1(17) . .
C10 C11 C12 C13 179.0(10) . .
C11 C12 C13 C14 0.5(19) . .
C12 C13 C14 C15 0.8(19) . .
C13 C14 C15 C16 -1.5(19) . .
C12 C11 C16 C15 0.4(16) . .
C10 C11 C16 C15 -179.7(10) . .
C12 C11 C16 C17 -179.8(10) . .
C10 C11 C16 C17 0.1(16) . .
C14 C15 C16 C11 0.9(17) . .
C14 C15 C16 C17 -178.9(10) . .
C11 C16 C17 O2 158.8(11) . .
C15 C16 C17 O2 -21.4(16) . .
C11 C16 C17 N1 -24.3(16) . .
C15 C16 C17 N1 155.5(10) . .
N2 C19 C20 N3 -0.5(15) . .
C18 C19 C20 N3 -178.3(11) . .
N2 C19 C20 C21 179.2(11) . .
C18 C19 C20 C21 1.4(18) . .
N3 C20 C21 N4 1.2(18) . .
C19 C20 C21 N4 -178.4(11) . .
N4 C22 C23 C24 177.9(12) . .
C27 C22 C23 C24 -1.6(19) . .
C22 C23 C24 C25 0(2) . .
C23 C24 C25 C26 3(2) . .
C24 C25 C26 C27 -3(2) . .
C25 C26 C27 N3 -179.4(12) . .
C25 C26 C27 C22 1.3(19) . .
N4 C22 C27 N3 2.4(18) . .
C23 C22 C27 N3 -178.1(11) . .
N4 C22 C27 C26 -178.3(12) . .
C23 C22 C27 C26 1.2(18) . .
C7 C10 C28 C33 172.8(11) . .
C11 C10 C28 C33 -3.8(18) . .
C7 C10 C28 C29 -5.1(16) . .
C11 C10 C28 C29 178.3(10) . .
C33 C28 C29 O1 177.0(10) . .
C10 C28 C29 O1 -4.9(16) . .
C33 C28 C29 C30 -1.6(16) . .
C10 C28 C29 C30 176.5(11) . .
O1 C29 C30 C31 -178.9(10) . .
C28 C29 C30 C31 -0.2(17) . .
C29 C30 C31 N6 -179.6(11) . .
C29 C30 C31 C32 0.7(16) . .
N6 C31 C32 C33 -178.9(11) . .
C30 C31 C32 C33 0.7(16) . .
N6 C31 C32 C34 0.9(16) . .
C30 C31 C32 C34 -179.4(11) . .
C31 C32 C33 C28 -2.8(18) . .
C34 C32 C33 C28 177.4(11) . .
C10 C28 C33 C32 -174.8(11) . .
C29 C28 C33 C32 3.1(17) . .
O2 C17 N1 N2 -3.0(16) . .
C16 C17 N1 N2 -179.9(9) . .
C20 C19 N2 N1 -179.2(10) . .
C18 C19 N2 N1 -1.4(18) . .
C20 C19 N2 Cu1 -8.0(14) . .
C18 C19 N2 Cu1 169.8(9) . .
C17 N1 N2 C19 173.1(11) . .
C17 N1 N2 Cu1 1.6(12) . .
O2 Cu1 N2 C19 -171.7(10) . .
N3 Cu1 N2 C19 9.4(9) . .
O3 Cu1 N2 C19 97.3(9) . .
Cl1 Cu1 N2 C19 -85.6(11) . .
O2 Cu1 N2 N1 -0.2(8) . .
N3 Cu1 N2 N1 -179.1(9) . .
O3 Cu1 N2 N1 -91.2(8) . .
Cl1 Cu1 N2 N1 85.9(10) . .
C21 C20 N3 C27 3.3(16) . .
C19 C20 N3 C27 -177.0(10) . .
C21 C20 N3 Cu1 -172.4(8) . .
C19 C20 N3 Cu1 7.3(13) . .
C26 C27 N3 C20 175.8(11) . .
C22 C27 N3 C20 -4.9(16) . .
C26 C27 N3 Cu1 -9.5(17) . .
C22 C27 N3 Cu1 169.7(8) . .
N2 Cu1 N3 C20 -8.6(8) . .
O2 Cu1 N3 C20 -11.4(14) . .
O3 Cu1 N3 C20 -120.7(8) . .
Cl1 Cu1 N3 C20 142.6(7) . .
N2 Cu1 N3 C27 176.4(11) . .
O2 Cu1 N3 C27 173.6(9) . .
O3 Cu1 N3 C27 64.3(10) . .
Cl1 Cu1 N3 C27 -32.4(10) . .
C20 C21 N4 C22 -3.7(17) . .
C27 C22 N4 C21 1.9(18) . .
C23 C22 N4 C21 -177.5(12) . .
C9 C3 N5 C2 3.0(19) . .
C4 C3 N5 C2 -177.4(12) . .
C1 C2 N5 C3 81.7(17) . .
C30 C31 N6 C35 0.5(17) . .
C32 C31 N6 C35 -179.9(10) . .
C36 C35 N6 C31 -174.1(11) . .
C9 C8 O1 C29 177.7(10) . .
C7 C8 O1 C29 -4.8(16) . .
C30 C29 O1 C8 -171.3(10) . .
C28 C29 O1 C8 10.1(15) . .
N1 C17 O2 Cu1 2.9(14) . .
C16 C17 O2 Cu1 179.5(8) . .
N2 Cu1 O2 C17 -1.3(8) . .
N3 Cu1 O2 C17 1.5(14) . .
O3 Cu1 O2 C17 110.3(8) . .
Cl1 Cu1 O2 C17 -152.8(7) . .
N2 Cu1 O3 C37 -2.4(11) . .
O2 Cu1 O3 C37 -82.0(10) . .
N3 Cu1 O3 C37 76.1(11) . .
Cl1 Cu1 O3 C37 179.0(10) . .
